data_4349708
loop_
_publ_author_name
'Zhang, Jiangwei'
'Huang, Yichao'
'Hao, Jian'
'Wei, Yongge'

_publ_section_title
;
 \b-{Cr[RC(CH2O)3]2Mo6O18}3&#x2212;: the first organically-functionalized
 \b isomer of Anderson-type polyoxometalates
;
_journal_issue 7
_journal_name_full 'Inorganic Chemistry Frontiers'
_journal_page_first 1215
_journal_paper_doi 10.1039/C7QI00199A
_journal_volume 4
_journal_year 2017
_chemical_formula_moiety 'C12 H22 Cr Mo6 O24, 2(C16 H36 N), H4 N, 2(H2 O)'
_chemical_formula_sum 'C44 H102 Cr Mo6 N3 O26'
_chemical_formula_weight 1716.93
_space_group_crystal_system monoclinic
_space_group_IT_number 14
_space_group_name_Hall '-P 2yn'
_space_group_name_H-M_alt 'P 1 21/n 1'
_atom_sites_solution_hydrogens geom
_atom_sites_solution_primary heavy
_atom_sites_solution_secondary difmap
_audit_creation_date 2015-10-01
_audit_creation_method
;
Olex2 1.2
(compiled 2014.07.22 svn.r2960 for OlexSys, GUI svn.r4862)
;
_audit_update_record
;
2016-01-17 deposited with the CCDC.
2017-05-23 downloaded from the CCDC.
;
_cell_angle_alpha 90.00
_cell_angle_beta 100.651(3)
_cell_angle_gamma 90.00
_cell_formula_units_Z 4
_cell_length_a 12.8005(4)
_cell_length_b 35.9582(13)
_cell_length_c 14.4617(4)
_cell_measurement_reflns_used 5180
_cell_measurement_temperature 103(0)
_cell_measurement_theta_max 29.2378
_cell_measurement_theta_min 3.0141
_cell_volume 6541.8(4)
_computing_molecular_graphics
;
O. V. Dolomanov, L. J. Bourhis, R. J. Gildea, J. A. K. Howard and H. Puschmann,
OLEX2: a complete structure solution, refinement and analysis program.
J. Appl. Cryst. (2009). 42, 339-341.
;
_computing_publication_material
;
O. V. Dolomanov, L. J. Bourhis, R. J. Gildea, J. A. K. Howard and H. Puschmann,
OLEX2: a complete structure solution, refinement and analysis program.
J. Appl. Cryst. (2009). 42, 339-341.
;
_computing_structure_refinement
;
XL, G.M. Sheldrick, Acta Cryst.
(2008). A64, 112-122
;
_computing_structure_solution
;
XS, G.M. Sheldrick, Acta Cryst.
(2008). A64, 112-122
;
_diffrn_ambient_temperature 103(0)
_diffrn_detector_area_resol_mean 16.0971
_diffrn_measured_fraction_theta_full 0.983
_diffrn_measured_fraction_theta_max 0.983
_diffrn_measurement_details
;
#__ type_ start__ end____ width___ exp.time_
  1 omega  -40.00   -8.00   1.0000    8.0000
omega____ theta____ kappa____ phi______ frames
    -      -15.9831   77.0000 -180.0000 32

#__ type_ start__ end____ width___ exp.time_
  2 omega    9.00   36.00   1.0000    8.0000
omega____ theta____ kappa____ phi______ frames
    -      -15.9831 -118.0000   94.0000 27

#__ type_ start__ end____ width___ exp.time_
  3 omega  -37.00   14.00   1.0000    8.0000
omega____ theta____ kappa____ phi______ frames
    -       21.2956  -37.0000  -60.0000 51

#__ type_ start__ end____ width___ exp.time_
  4 omega  -48.00   38.00   1.0000    8.0000
omega____ theta____ kappa____ phi______ frames
    -       21.2956  -37.0000 -120.0000 86
;
_diffrn_measurement_device_type 'multiwire proportional'
_diffrn_measurement_method 'phi and omega scans'
_diffrn_orient_matrix_UB_11 0.0024424000
_diffrn_orient_matrix_UB_12 -0.0144362000
_diffrn_orient_matrix_UB_13 -0.0329562000
_diffrn_orient_matrix_UB_21 0.0089217000
_diffrn_orient_matrix_UB_22 -0.0131582000
_diffrn_orient_matrix_UB_23 0.0371777000
_diffrn_orient_matrix_UB_31 -0.0556225000
_diffrn_orient_matrix_UB_32 -0.0027060000
_diffrn_orient_matrix_UB_33 -0.0048568000
_diffrn_radiation_monochromator graphite
_diffrn_radiation_type MoK\a
_diffrn_radiation_wavelength 0.7107
_diffrn_reflns_av_R_equivalents 0.0382
_diffrn_reflns_av_unetI/netI 0.0317
_diffrn_reflns_limit_h_max 15
_diffrn_reflns_limit_h_min -15
_diffrn_reflns_limit_k_max 44
_diffrn_reflns_limit_k_min -44
_diffrn_reflns_limit_l_max 17
_diffrn_reflns_limit_l_min -17
_diffrn_reflns_number 6026
_diffrn_reflns_theta_full 26.00
_diffrn_reflns_theta_max 26.00
_diffrn_reflns_theta_min 3.07
_diffrn_source 'Enhance (Mo) X-ray Source'
_exptl_absorpt_coefficient_mu 1.351
_exptl_absorpt_correction_T_max 0.667
_exptl_absorpt_correction_T_min 0.528
_exptl_absorpt_correction_type multi-scan
_exptl_absorpt_process_details
;
CrysAlisPro, Agilent Technologies,
Version 1.171.35.11 (release 16-05-2011 CrysAlis171 .NET)
(compiled May 16 2011,17:55:39)
Empirical absorption correction using spherical harmonics,
 implemented in SCALE3 ABSPACK scaling algorithm.
;
_exptl_crystal_colour pink
_exptl_crystal_density_diffrn 1.744
_exptl_crystal_density_method 'not measured'
_exptl_crystal_description block
_exptl_crystal_F_000 3436.6
_exptl_crystal_size_max 0.5
_exptl_crystal_size_mid 0.4
_exptl_crystal_size_min 0.3
_refine_diff_density_max 0.572
_refine_diff_density_min -0.440
_refine_diff_density_rms 0.084
_refine_ls_extinction_method none
_refine_ls_goodness_of_fit_ref 1.126
_refine_ls_hydrogen_treatment mixed
_refine_ls_matrix_type full
_refine_ls_number_parameters 750
_refine_ls_number_reflns 12752
_refine_ls_number_restraints 182
_refine_ls_restrained_S_all 1.043
_refine_ls_R_factor_all 0.0606
_refine_ls_R_factor_gt 0.0585
_refine_ls_shift/su_max 0.000
_refine_ls_shift/su_mean 0.000
_refine_ls_structure_factor_coef Fsqd
_refine_ls_weighting_details 'calc w=1/[\s^2^(Fo^2^)+(0.0000P)^2^+332.4930P] where P=(Fo^2^+2Fc^2^)/3'
_refine_ls_weighting_scheme calc
_refine_ls_wR_factor_gt 0.1084
_refine_ls_wR_factor_ref 0.1095
_reflns_number_gt 11270
_reflns_number_total 12752
_reflns_threshold_expression >2sigma(I)
_cod_data_source_file c7qi00199a2.cif
_cod_data_source_block compound3
_cod_original_sg_symbol_H-M P21/n
_cod_database_code 4349708
_reflns_odcompleteness_completeness 80.69
_reflns_odcompleteness_iscentric 1
_reflns_odcompleteness_theta 26.32
_olex2_refinement_description
;
1. Fixed Uiso
 At 1.2 times of:
  All C(H,H) groups
 At 1.5 times of:
  All C(H,H,H) groups, All O(H,H) groups
2. Restrained distances
 C30-C31
 1.53 with sigma of 0.02
 C19-C20
 1.53 with sigma of 0.02
 H20B-H18A
 1.6 with sigma of 0.02
 H18A-H20B
 1.8 with sigma of 0.02
 C8-C10 = C9-C10 = C11-C10 = C12-C11 = C4-C3 = C4-C1 = C5-C4 = C6-C5
 1.53 with sigma of 0.02
 C24-C23 = C22-C21 = C28-C27 = C26-C25 = C19-C18 = C18-C17 = C14-C13 = C15-C14
 = C16-C15
 1.53 with sigma of 0.02
 C44-C43 = C43-C42 = C42-C41 = C40-C39 = C38-C37 = C36-C35 = C34-C33 = C32-C31
 = C30-C29
 1.53 with sigma of 0.02
 C30-C32
 2.5 with sigma of 0.01
 C31-C29
 2.5 with sigma of 0.01
 N3-H3D = N3-H3F = N3-H3E = N3-H3C
 0.8 with sigma of 0.01
 C41-C33
 2.5 with sigma of 0.02
 C41-C29
 2.5 with sigma of 0.01
 H3C-H3D \\sim H3C-H3E \\sim H3C-H3F \\sim H3D-H3E \\sim H3D-H3F \\sim H3E-H3F
 with sigma of 0.02
3. Rigid bond restraints
 C17, C22, C18, C6, C23, C14, C24, C44, C29, N3, C27, C26, C30, C15, C16, C28,
 C19, C31, C12, C32, C20
 with sigma for 1-2 distances of 0.01 and sigma for 1-3 distances of 0.01
 N1, C13
 with sigma for 1-2 distances of 0.01 and sigma for 1-3 distances of 0.01
 N1, C17
 with sigma for 1-2 distances of 0.01 and sigma for 1-3 distances of 0.01
 C21, C22
 with sigma for 1-2 distances of 0.01 and sigma for 1-3 distances of 0.01
 N2, C29
 with sigma for 1-2 distances of 0.01 and sigma for 1-3 distances of 0.01
 O1, Mo3
 with sigma for 1-2 distances of 0.01 and sigma for 1-3 distances of 0.01
 C4, C5, C6
 with sigma for 1-2 distances of 0.01 and sigma for 1-3 distances of 0.01
4. Uiso/Uaniso restraints and constraints
Uanis(Cr1) \\sim Ueq: with sigma of 0.005 and sigma for terminal atoms of 0.01
Uanis(O20) \\sim Ueq: with sigma of 0.1 and sigma for terminal atoms of 0.2
Uanis(O7) \\sim Ueq, Uanis(O2) \\sim Ueq, Uanis(O4) \\sim Ueq, Uanis(O9) \\sim
Ueq, Uanis(O3) \\sim Ueq, Uanis(O10) \\sim Ueq, Uanis(O11) \\sim Ueq, Uanis(O5)
\\sim Ueq, Uanis(O14) \\sim Ueq, Uanis(O16) \\sim Ueq, Uanis(O22) \\sim Ueq,
Uanis(O24) \\sim Ueq: with sigma of 0.01 and sigma for terminal atoms of 0.02
Uanis(C2) \\sim Ueq, Uanis(C3) \\sim Ueq, Uanis(C7) \\sim Ueq, Uanis(C8) \\sim
Ueq, Uanis(C9) \\sim Ueq, Uanis(C10) \\sim Ueq, Uanis(C11) \\sim Ueq,
Uanis(C42) \\sim Ueq, Uanis(C40) \\sim Ueq, Uanis(O18) \\sim Ueq, Uanis(O19)
\\sim Ueq, Uanis(O21) \\sim Ueq: with sigma of 0.01 and sigma for terminal
atoms of 0.02
Uanis(N1) \\sim Ueq, Uanis(C13) \\sim Ueq, Uanis(C15) \\sim Ueq, Uanis(C17)
\\sim Ueq, Uanis(C20) \\sim Ueq, Uanis(C21) \\sim Ueq, Uanis(C22) \\sim Ueq,
Uanis(C23) \\sim Ueq, Uanis(C24) \\sim Ueq, Uanis(C25) \\sim Ueq, Uanis(C26)
\\sim Ueq: with sigma of 0.01 and sigma for terminal atoms of 0.02
Uanis(C35) \\sim Ueq, Uanis(C36) \\sim Ueq, Uanis(C37) \\sim Ueq, Uanis(C38)
\\sim Ueq, Uanis(C1) \\sim Ueq, Uanis(C4) \\sim Ueq, Uanis(C5) \\sim Ueq,
Uanis(C16) \\sim Ueq, Uanis(C28) \\sim Ueq: with sigma of 0.01 and sigma for
terminal atoms of 0.02
Uanis(O8) \\sim Ueq, Uanis(O13) \\sim Ueq, Uanis(O15) \\sim Ueq, Uanis(C6)
\\sim Ueq, Uanis(O23) \\sim Ueq, Uanis(O6) \\sim Ueq, Uanis(C31) \\sim Ueq:
with sigma of 0.001 and sigma for terminal atoms of 0.002
Uanis(C18) \\sim Ueq, Uanis(N2) \\sim Ueq, Uanis(C43) \\sim Ueq: with sigma of
0.001 and sigma for terminal atoms of 0.002
Uanis(O17) \\sim Ueq, Uanis(C33) \\sim Ueq, Uanis(C34) \\sim Ueq, Uanis(C29)
\\sim Ueq, Uanis(C30) \\sim Ueq, Uanis(C27) \\sim Ueq: with sigma of 0.0001 and
sigma for terminal atoms of 0.0002
Uanis(O12) \\sim Ueq: with sigma of 0 and sigma for terminal atoms of 0
Uanis(O9) = Uanis(O12)
Uanis(C31) = Uanis(C32)
Uanis(C27) = Uanis(C28)
Uanis(C43) = Uanis(C44)
Uanis(N2) = Uanis(C41)
Uanis(C38) = Uanis(C39)
Uanis(C13) = Uanis(C14)
Uanis(O25) = Uanis(O1)
Uanis(O10) = Uanis(O8)
5. Others
 Fixed Uiso: H3C(0.1) H3D(0.1) H3E(0.1) H3F(0.1)
6.a Free rotating group:
 O25(H25C,H25D)
6.b Secondary CH2 refined with riding coordinates:
 C1(H1A,H1B), C9(H9A,H9B), C3(H3A,H3B), C7(H7A,H7B), C8(H8A,H8B), C37(H37A,
 H37B), C11(H11A,H11B), C38(H38A,H38B), C2(H2A,H2B), C5(H5A,H5B), C41(H41A,
 H41B), C42(H42A,H42B), C43(H43A,H43B), C33(H33A,H33B), C34(H34A,H34B),
 C39(H39A,H39B), C35(H35A,H35B), C21(H21A,H21B), C25(H25A,H25B), C13(H13A,H13B),
  C17(H17A,H17B), C22(H22A,H22B), C18(H18A,H18B), C23(H23A,H23B), C14(H14A,
 H14B), C29(H29A,H29B), C27(H27A,H27B), C26(H26A,H26B), C30(H30A,H30B),
 C15(H15A,H15B), C19(H19A,H19B), C31(H31A,H31B)
6.c Idealised Me refined as rotating group:
 C36(H36A,H36B,H36C), C40(H40A,H40B,H40C), C6(H6A,H6B,H6C), C24(H24A,H24B,
 H24C), C44(H44A,H44B,H44C), C16(H16A,H16B,H16C), C28(H28A,H28B,H28C), C12(H12A,
 H12B,H12C), C32(H32A,H32B,H32C), C20(H20A,H20B,H20C)
;

loop_
_space_group_symop_id
_space_group_symop_operation_xyz
1 'x, y, z'
2 '-x+1/2, y+1/2, -z+1/2'
3 '-x, -y, -z'
4 'x-1/2, -y-1/2, z-1/2'

loop_
_atom_site_label
_atom_site_type_symbol
_atom_site_fract_x
_atom_site_fract_y
_atom_site_fract_z
_atom_site_U_iso_or_equiv
_atom_site_adp_type
_atom_site_occupancy
_atom_site_calc_flag
_atom_site_refinement_flags_posn
_atom_site_refinement_flags_adp
Mo1 Mo 0.2294(4) 0.54227(14) 0.4351(3) 0.023(2) Uani 1 d . .
Cr1 Cr 0.1159(6) 0.6045(2) 0.2833(6) 0.018(3) Uani 1 d . U
Mo5 Mo 0.0808(5) 0.69078(16) 0.3427(5) 0.052(3) Uani 1 d . .
Mo3 Mo -0.0831(4) 0.54802(14) 0.2709(3) 0.023(2) Uani 1 d . U
Mo6 Mo 0.1897(5) 0.62776(14) 0.5020(4) 0.034(2) Uani 1 d . .
Mo2 Mo 0.1493(4) 0.51829(14) 0.2239(4) 0.027(2) Uani 1 d . .
Mo4 Mo -0.1156(5) 0.63559(14) 0.3219(5) 0.037(3) Uani 1 d . .
O8 O 0.083(2) 0.5523(8) 0.3208(19) 0.010(7) Uani 1 d . U
O1 O -0.034(3) 0.6032(10) 0.217(3) 0.066(9) Uani 1 d . U
O9 O 0.270(2) 0.5276(7) 0.319(2) 0.006(7) Uani 1 d . U
O6 O 0.251(2) 0.6000(7) 0.3787(18) 0.003(10) Uani 1 d . U
O7 O 0.060(2) 0.6343(9) 0.380(2) 0.033(12) Uani 1 d . U
O18 O -0.197(3) 0.5503(8) 0.188(2) 0.025(11) Uani 1 d . U
O14 O 0.353(3) 0.5465(8) 0.496(2) 0.033(11) Uani 1 d . U
O24 O 0.317(3) 0.6279(8) 0.557(2) 0.033(11) Uani 1 d . U
O2 O 0.165(2) 0.5776(8) 0.181(2) 0.010(10) Uani 1 d . U
O17 O -0.095(2) 0.5072(9) 0.326(2) 0.016(10) Uani 1 d . U
O15 O 0.105(2) 0.4765(9) 0.2620(18) 0.013(10) Uani 1 d . U
O13 O 0.183(2) 0.5018(9) 0.4732(19) 0.016(10) Uani 1 d . U
O12 O 0.153(2) 0.5773(8) 0.5051(18) 0.006(7) Uani 1 d . U
O20 O -0.230(3) 0.6357(9) 0.243(3) 0.056(13) Uani 1 d . U
O5 O 0.224(3) 0.6751(8) 0.433(2) 0.028(11) Uani 1 d . U
O10 O -0.111(2) 0.5825(8) 0.3592(19) 0.010(7) Uani 1 d . U
O4 O 0.155(2) 0.6544(8) 0.2451(19) 0.016(10) Uani 1 d . U
O3 O -0.009(2) 0.5308(8) 0.163(2) 0.027(11) Uani 1 d . U
O11 O -0.051(3) 0.6793(9) 0.269(2) 0.044(12) Uani 1 d . U
O16 O 0.194(2) 0.5072(9) 0.122(2) 0.044(12) Uani 1 d . U
O19 O -0.153(2) 0.6542(9) 0.419(3) 0.043(12) Uani 1 d . U
O21 O 0.042(3) 0.7117(10) 0.440(3) 0.064(13) Uani 1 d . U
O22 O 0.133(3) 0.7254(11) 0.292(2) 0.063(13) Uani 1 d . U
O23 O 0.121(2) 0.6466(8) 0.580(2) 0.024(10) Uani 1 d . U
N2 N 0.553(5) 0.4921(19) 0.250(5) 0.140(14) Uani 1 d . U
C1 C -0.052(4) 0.6120(15) 0.113(4) 0.06(2) Uani 1 d D U
H1A H -0.0292 0.6373 0.1058 0.070 Uiso 1 calc R .
H1B H -0.1275 0.6107 0.0886 0.070 Uiso 1 calc R .
C9 C 0.346(4) 0.6138(11) 0.350(3) 0.017(17) Uani 1 d D U
H9A H 0.3582 0.5993 0.2968 0.021 Uiso 1 calc R .
H9B H 0.4055 0.6090 0.4013 0.021 Uiso 1 calc R .
C10 C 0.350(4) 0.6552(11) 0.324(3) 0.030(18) Uani 1 d D U
C3 C -0.033(4) 0.5471(15) 0.068(4) 0.06(2) Uani 1 d D U
H3A H -0.1091 0.5466 0.0470 0.067 Uiso 1 calc R .
H3B H -0.0020 0.5310 0.0263 0.067 Uiso 1 calc R .
C7 C 0.261(4) 0.6599(14) 0.234(3) 0.041(19) Uani 1 d . U
H7A H 0.2668 0.6848 0.2099 0.049 Uiso 1 calc R .
H7B H 0.2760 0.6426 0.1870 0.049 Uiso 1 calc R .
C4 C 0.005(5) 0.5865(15) 0.055(4) 0.097(18) Uani 1 d D U
C8 C 0.323(4) 0.6792(13) 0.403(3) 0.029(18) Uani 1 d D U
H8A H 0.3783 0.6753 0.4574 0.035 Uiso 1 calc R .
H8B H 0.3279 0.7050 0.3840 0.035 Uiso 1 calc R .
C37 C 0.542(5) 0.5098(18) 0.340(5) 0.13(3) Uani 1 d D U
H37A H 0.5508 0.4910 0.3887 0.156 Uiso 1 calc R .
H37B H 0.4700 0.5196 0.3339 0.156 Uiso 1 calc R .
C11 C 0.452(4) 0.6622(16) 0.285(4) 0.07(2) Uani 1 d D U
H11A H 0.4650 0.6415 0.2455 0.080 Uiso 1 calc R .
H11B H 0.4445 0.6846 0.2471 0.080 Uiso 1 calc R .
C38 C 0.620(4) 0.5407(15) 0.369(4) 0.071(17) Uani 1 d D U
H38A H 0.6081 0.5606 0.3229 0.085 Uiso 1 calc R .
H38B H 0.6919 0.5316 0.3727 0.085 Uiso 1 calc R .
C2 C 0.128(4) 0.5881(16) 0.084(4) 0.06(2) Uani 1 d . U
H2A H 0.1595 0.5717 0.0438 0.077 Uiso 1 calc R .
H2B H 0.1519 0.6132 0.0748 0.077 Uiso 1 calc R .
C5 C -0.035(5) 0.5945(16) -0.050(4) 0.114(18) Uani 1 d D U
H5A H -0.0009 0.5777 -0.0883 0.136 Uiso 1 calc R .
H5B H -0.1111 0.5904 -0.0660 0.136 Uiso 1 calc R .
C41 C 0.555(4) 0.5194(14) 0.167(5) 0.140(14) Uani 1 d D .
H41A H 0.6244 0.5310 0.1755 0.168 Uiso 1 calc R .
H41B H 0.5456 0.5051 0.1090 0.168 Uiso 1 calc R .
C42 C 0.472(5) 0.5495(17) 0.155(5) 0.12(3) Uani 1 d D U
H42A H 0.4935 0.5661 0.2083 0.142 Uiso 1 calc R .
H42B H 0.4073 0.5376 0.1651 0.142 Uiso 1 calc R .
C43 C 0.440(6) 0.575(2) 0.070(5) 0.17(2) Uani 1 d D U
H43A H 0.4190 0.5588 0.0150 0.202 Uiso 1 calc R .
H43B H 0.3784 0.5887 0.0783 0.202 Uiso 1 calc R .
C33 C 0.654(6) 0.4666(18) 0.253(5) 0.16(3) Uani 1 d D U
H33A H 0.7115 0.4842 0.2538 0.194 Uiso 1 calc R .
H33B H 0.6655 0.4558 0.3157 0.194 Uiso 1 calc R .
C34 C 0.681(8) 0.435(2) 0.192(6) 0.22(3) Uani 1 d D U
H34A H 0.6370 0.4136 0.1974 0.259 Uiso 1 calc R .
H34B H 0.6695 0.4428 0.1265 0.259 Uiso 1 calc R .
C39 C 0.604(4) 0.5552(15) 0.467(4) 0.071(17) Uani 1 d D .
H39A H 0.5328 0.5647 0.4641 0.085 Uiso 1 calc R .
H39B H 0.6185 0.5360 0.5142 0.085 Uiso 1 calc R .
C35 C 0.792(7) 0.427(2) 0.226(6) 0.18(4) Uani 1 d D U
H35A H 0.8103 0.4267 0.2942 0.219 Uiso 1 calc R .
H35B H 0.8393 0.4432 0.2001 0.219 Uiso 1 calc R .
C36 C 0.788(8) 0.388(2) 0.184(7) 0.25(5) Uani 1 d D U
H36A H 0.7374 0.3732 0.2100 0.372 Uiso 1 calc GR .
H36B H 0.8568 0.3767 0.1998 0.372 Uiso 1 calc GR .
H36C H 0.7665 0.3895 0.1174 0.372 Uiso 1 calc GR .
C40 C 0.686(5) 0.5862(16) 0.485(4) 0.12(3) Uani 1 d D U
H40A H 0.6799 0.6017 0.4299 0.179 Uiso 1 calc GR .
H40B H 0.7564 0.5755 0.4978 0.179 Uiso 1 calc GR .
H40C H 0.6750 0.6007 0.5374 0.179 Uiso 1 calc GR .
N1 N -0.255(5) 0.7558(18) 0.192(4) 0.104(15) Uani 1 d . U
C21 C -0.213(5) 0.7489(16) 0.296(4) 0.089(19) Uani 1 d D U
H21A H -0.1447 0.7368 0.3011 0.107 Uiso 1 calc R .
H21B H -0.2606 0.7313 0.3179 0.107 Uiso 1 calc R .
C25 C -0.359(5) 0.7743(16) 0.182(4) 0.07(2) Uani 1 d D U
H25A H -0.3810 0.7787 0.1146 0.087 Uiso 1 calc R .
H25B H -0.3450 0.7986 0.2105 0.087 Uiso 1 calc R .
C13 C -0.269(5) 0.719(2) 0.146(4) 0.121(16) Uani 1 d D U
H13A H -0.3178 0.7041 0.1744 0.145 Uiso 1 calc R .
H13B H -0.2009 0.7061 0.1562 0.145 Uiso 1 calc R .
C17 C -0.177(5) 0.780(2) 0.154(5) 0.136(17) Uani 1 d D U
H17A H -0.1667 0.8026 0.1914 0.163 Uiso 1 calc R .
H17B H -0.2103 0.7875 0.0904 0.163 Uiso 1 calc R .
C22 C -0.200(5) 0.7819(17) 0.363(4) 0.118(18) Uani 1 d D U
H22A H -0.2644 0.7964 0.3566 0.141 Uiso 1 calc R .
H22B H -0.1419 0.7978 0.3528 0.141 Uiso 1 calc R .
C18 C -0.068(5) 0.764(2) 0.149(6) 0.166(19) Uani 1 d D U
H18A H -0.0736 0.7457 0.0989 0.199 Uiso 1 calc DR .
H18B H -0.0387 0.7515 0.2081 0.199 Uiso 1 calc R .
C6 C -0.009(5) 0.6347(16) -0.072(4) 0.122(18) Uani 1 d D U
H6A H -0.0532 0.6512 -0.0432 0.182 Uiso 1 calc GR .
H6B H -0.0233 0.6386 -0.1387 0.182 Uiso 1 calc GR .
H6C H 0.0641 0.6397 -0.0472 0.182 Uiso 1 calc GR .
C23 C -0.174(6) 0.7634(19) 0.462(5) 0.13(2) Uani 1 d D U
H23A H -0.2307 0.7472 0.4727 0.161 Uiso 1 calc R .
H23B H -0.1080 0.7493 0.4698 0.161 Uiso 1 calc R .
C14 C -0.311(5) 0.7223(18) 0.041(4) 0.121(16) Uani 1 d D U
H14A H -0.3824 0.7323 0.0293 0.145 Uiso 1 calc R .
H14B H -0.2657 0.7387 0.0121 0.145 Uiso 1 calc R .
C24 C -0.163(6) 0.7970(19) 0.527(5) 0.15(2) Uani 1 d D U
H24A H -0.1179 0.7907 0.5861 0.230 Uiso 1 calc GR .
H24B H -0.2317 0.8041 0.5386 0.230 Uiso 1 calc GR .
H24C H -0.1320 0.8173 0.4989 0.230 Uiso 1 calc GR .
C44 C 0.523(6) 0.602(2) 0.048(5) 0.17(2) Uani 1 d D U
H44A H 0.5790 0.6039 0.1023 0.252 Uiso 1 calc GR .
H44B H 0.4910 0.6254 0.0328 0.252 Uiso 1 calc GR .
H44C H 0.5523 0.5924 -0.0041 0.252 Uiso 1 calc GR .
C29 C 0.443(5) 0.4690(16) 0.217(5) 0.163(13) Uani 1 d D U
H29A H 0.3825 0.4844 0.2223 0.195 Uiso 1 calc R .
H29B H 0.4372 0.4610 0.1524 0.195 Uiso 1 calc R .
N3 N -0.085(2) 0.6289(9) 0.606(2) 0.028(13) Uani 1 d D U
C27 C -0.541(6) 0.786(2) 0.210(5) 0.164(19) Uani 1 d D U
H27A H -0.5799 0.7852 0.1457 0.197 Uiso 1 calc R .
H27B H -0.5085 0.8100 0.2201 0.197 Uiso 1 calc R .
C26 C -0.456(5) 0.759(2) 0.216(5) 0.16(2) Uani 1 d D U
H26A H -0.4816 0.7373 0.1787 0.188 Uiso 1 calc R .
H26B H -0.4348 0.7510 0.2808 0.188 Uiso 1 calc R .
C30 C 0.448(5) 0.4358(15) 0.281(4) 0.173(14) Uani 1 d D U
H30A H 0.4501 0.4441 0.3455 0.208 Uiso 1 calc R .
H30B H 0.5128 0.4218 0.2799 0.208 Uiso 1 calc R .
C15 C -0.310(6) 0.6833(18) 0.001(5) 0.140(18) Uani 1 d D U
H15A H -0.3370 0.6661 0.0420 0.169 Uiso 1 calc R .
H15B H -0.2368 0.6764 -0.0006 0.169 Uiso 1 calc R .
C16 C -0.375(6) 0.679(2) -0.098(5) 0.17(2) Uani 1 d D U
H16A H -0.4051 0.6548 -0.1059 0.258 Uiso 1 calc GR .
H16B H -0.3299 0.6831 -0.1437 0.258 Uiso 1 calc GR .
H16C H -0.4310 0.6974 -0.1078 0.258 Uiso 1 calc GR .
C28 C -0.622(6) 0.783(2) 0.274(5) 0.164(19) Uani 1 d D U
H28A H -0.6504 0.7578 0.2708 0.246 Uiso 1 calc GR .
H28B H -0.6786 0.8000 0.2542 0.246 Uiso 1 calc GR .
H28C H -0.5884 0.7880 0.3376 0.246 Uiso 1 calc GR .
C19 C 0.004(7) 0.7960(16) 0.131(8) 0.32(6) Uani 1 d D U
H19A H 0.0357 0.8091 0.1884 0.381 Uiso 1 calc R .
H19B H -0.0310 0.8135 0.0845 0.381 Uiso 1 calc R .
C31 C 0.350(4) 0.4107(15) 0.250(5) 0.176(14) Uani 1 d D U
H31A H 0.3349 0.4087 0.1818 0.212 Uiso 1 calc R .
H31B H 0.2888 0.4210 0.2706 0.212 Uiso 1 calc R .
C12 C 0.545(6) 0.6663(16) 0.368(4) 0.14(3) Uani 1 d D U
H12A H 0.6104 0.6672 0.3443 0.214 Uiso 1 calc GR .
H12B H 0.5460 0.6455 0.4092 0.214 Uiso 1 calc GR .
H12C H 0.5366 0.6889 0.4010 0.214 Uiso 1 calc GR .
C32 C 0.377(5) 0.3719(13) 0.294(5) 0.176(14) Uani 1 d D U
H32A H 0.3364 0.3533 0.2556 0.265 Uiso 1 calc GR .
H32B H 0.3589 0.3714 0.3559 0.265 Uiso 1 calc GR .
H32C H 0.4513 0.3670 0.2991 0.265 Uiso 1 calc GR .
C20 C 0.084(5) 0.770(3) 0.094(6) 0.22(3) Uani 1 d D U
H20A H 0.1358 0.7852 0.0707 0.326 Uiso 1 calc GR .
H20B H 0.0463 0.7553 0.0436 0.326 Uiso 1 calc DGR .
H20C H 0.1187 0.7546 0.1437 0.326 Uiso 1 calc GR .
O25 O 0.309(3) 0.4870(11) -0.011(3) 0.066(9) Uani 1 d . .
H25C H 0.2877 0.4653 0.0001 0.099 Uiso 1 d G .
H25D H 0.2561 0.5015 -0.0238 0.099 Uiso 1 d G .
O1A O -0.031(3) 0.5551(10) 0.571(2) 0.068(13) Uiso 1 d . .
H3C H -0.10(3) 0.650(4) 0.62(2) 0.100 Uiso 1 d D .
H3D H -0.023(6) 0.626(10) 0.62(2) 0.100 Uiso 1 d D .
H3E H -0.10(3) 0.626(10) 0.550(5) 0.100 Uiso 1 d D .
H3F H -0.12(3) 0.614(8) 0.63(2) 0.100 Uiso 1 d D .

loop_
_atom_site_aniso_label
_atom_site_aniso_U_11
_atom_site_aniso_U_22
_atom_site_aniso_U_33
_atom_site_aniso_U_23
_atom_site_aniso_U_13
_atom_site_aniso_U_12
Mo1 0.021(5) 0.023(5) 0.021(5) 0.002(4) -0.006(4) 0.008(4)
Cr1 0.013(5) 0.019(5) 0.021(5) 0.001(4) 0.003(4) -0.001(4)
Mo5 0.048(6) 0.019(5) 0.079(6) 0.004(5) -0.016(5) 0.003(4)
Mo3 0.015(5) 0.028(5) 0.025(5) -0.004(4) -0.001(4) 0.004(3)
Mo6 0.033(6) 0.029(5) 0.036(5) -0.015(4) -0.006(4) -0.002(4)
Mo2 0.032(5) 0.025(5) 0.029(5) -0.010(4) 0.014(4) 0.007(4)
Mo4 0.022(6) 0.032(5) 0.051(5) -0.006(4) -0.007(5) 0.015(4)
O8 0.010(7) 0.010(7) 0.010(7) 0.0001(12) 0.0020(18) 0.0000(12)
O1 0.06(2) 0.05(2) 0.09(3) -0.01(2) 0.02(2) -0.027(18)
O9 0.006(7) 0.006(7) 0.006(7) 0.0000(12) 0.0012(17) -0.0001(12)
O6 0.003(10) 0.003(10) 0.003(10) 0.0000(12) 0.001(2) 0.0000(12)
O7 0.031(15) 0.034(15) 0.033(15) 0.000(11) 0.005(11) 0.001(11)
O18 0.019(19) 0.020(19) 0.033(19) -0.003(16) 0.000(17) 0.011(16)
O14 0.04(2) 0.03(2) 0.033(19) 0.008(16) 0.004(17) 0.008(17)
O24 0.03(2) 0.022(19) 0.037(19) -0.001(16) -0.006(17) -0.003(17)
O2 0.016(14) 0.008(14) 0.008(14) 0.003(10) 0.002(10) -0.007(10)
O17 0.016(10) 0.016(10) 0.016(10) 0.0001(12) 0.003(2) -0.0001(12)
O15 0.013(10) 0.013(10) 0.013(10) 0.000(2) 0.002(3) 0.000(2)
O13 0.017(10) 0.016(10) 0.016(10) 0.000(2) 0.003(3) 0.000(2)
O12 0.006(7) 0.006(7) 0.006(7) 0.0000(12) 0.0012(17) -0.0001(12)
O20 0.05(3) 0.04(3) 0.06(3) 0.00(2) -0.02(3) 0.01(2)
O5 0.027(15) 0.025(15) 0.033(15) -0.004(11) 0.007(11) 0.002(11)
O10 0.010(7) 0.010(7) 0.010(7) 0.0001(12) 0.0020(18) 0.0000(12)
O4 0.019(14) 0.012(14) 0.014(14) 0.001(10) 0.000(10) 0.003(11)
O3 0.026(15) 0.030(15) 0.028(15) 0.002(11) 0.011(11) 0.001(11)
O11 0.043(15) 0.041(15) 0.048(15) -0.001(11) 0.005(11) -0.002(11)
O16 0.038(19) 0.06(2) 0.04(2) -0.006(17) 0.012(17) -0.009(17)
O19 0.04(2) 0.04(2) 0.06(2) 0.005(18) 0.007(18) 0.010(17)
O21 0.06(2) 0.05(2) 0.08(2) -0.016(19) 0.003(18) -0.001(18)
O22 0.06(2) 0.05(2) 0.07(2) 0.020(19) -0.010(17) -0.009(19)
O23 0.024(11) 0.024(11) 0.024(11) 0.000(2) 0.005(3) 0.000(2)
N2 0.140(14) 0.140(14) 0.140(14) 0.0000(12) 0.026(3) 0.0002(12)
C1 0.06(2) 0.06(2) 0.06(2) 0.004(12) 0.012(12) 0.000(12)
C9 0.017(19) 0.02(2) 0.017(19) 0.002(11) 0.008(12) -0.001(11)
C10 0.03(2) 0.03(2) 0.03(2) 0.000(12) 0.005(12) 0.002(12)
C3 0.06(2) 0.06(2) 0.05(2) -0.002(12) 0.008(12) 0.003(12)
C7 0.04(2) 0.04(2) 0.04(2) 0.002(11) 0.005(12) 0.000(12)
C4 0.09(2) 0.10(2) 0.101(19) -0.011(11) 0.022(12) -0.001(12)
C8 0.03(2) 0.03(2) 0.03(2) 0.000(12) 0.004(12) 0.000(12)
C37 0.13(3) 0.13(3) 0.13(3) 0.005(12) 0.017(13) 0.000(12)
C11 0.07(3) 0.07(3) 0.07(3) 0.006(12) 0.011(12) -0.003(12)
C38 0.071(19) 0.069(19) 0.07(2) 0.010(11) 0.012(12) 0.003(11)
C2 0.07(2) 0.06(2) 0.06(2) 0.002(12) 0.007(12) 0.000(12)
C5 0.12(2) 0.11(2) 0.109(19) 0.002(12) 0.020(12) 0.000(11)
C41 0.140(14) 0.140(14) 0.140(14) 0.0000(12) 0.026(3) 0.0002(12)
C42 0.12(3) 0.12(3) 0.12(3) -0.005(12) 0.020(13) 0.004(12)
C43 0.17(2) 0.17(2) 0.17(2) 0.0000(12) 0.031(4) 0.0000(12)
C33 0.16(3) 0.16(3) 0.16(3) 0.0000(12) 0.030(5) 0.0000(12)
C34 0.22(3) 0.22(3) 0.22(3) 0.0000(12) 0.040(6) 0.0000(12)
C39 0.071(19) 0.069(19) 0.07(2) 0.010(11) 0.012(12) 0.003(11)
C35 0.18(4) 0.18(4) 0.18(4) -0.003(12) 0.033(14) -0.002(12)
C36 0.25(5) 0.25(5) 0.25(5) 0.00(2) 0.05(2) 0.00(2)
C40 0.12(3) 0.12(3) 0.12(3) 0.00(2) 0.02(2) 0.00(2)
N1 0.102(18) 0.109(16) 0.101(18) 0.005(11) 0.014(12) 0.006(11)
C21 0.09(2) 0.09(2) 0.09(2) 0.010(11) 0.015(12) -0.003(12)
C25 0.07(2) 0.07(2) 0.07(2) 0.000(12) 0.014(12) 0.001(12)
C13 0.121(19) 0.119(17) 0.120(19) 0.002(11) 0.015(12) 0.007(11)
C17 0.140(18) 0.14(2) 0.13(2) 0.010(12) 0.026(12) -0.017(11)
C22 0.12(2) 0.11(2) 0.123(18) -0.007(11) 0.024(12) 0.003(12)
C18 0.166(19) 0.166(19) 0.166(19) 0.0000(12) 0.031(4) 0.0002(12)
C6 0.122(18) 0.121(18) 0.122(18) 0.000(2) 0.022(4) 0.000(2)
C23 0.14(2) 0.13(2) 0.13(2) -0.001(10) 0.021(12) 0.005(12)
C14 0.121(19) 0.119(17) 0.120(19) 0.002(11) 0.015(12) 0.007(11)
C24 0.16(3) 0.16(3) 0.13(2) -0.02(2) 0.02(2) 0.00(2)
C44 0.17(2) 0.17(2) 0.17(2) 0.0000(12) 0.031(4) 0.0000(12)
C29 0.163(13) 0.163(13) 0.163(13) -0.0002(12) 0.030(3) 0.0000(12)
N3 0.00(3) 0.04(3) 0.05(3) 0.01(3) 0.01(2) 0.03(3)
C27 0.164(19) 0.164(19) 0.164(19) 0.0001(12) 0.030(4) 0.0001(12)
C26 0.16(2) 0.16(2) 0.16(2) 0.005(12) 0.028(12) -0.004(11)
C30 0.173(14) 0.173(14) 0.173(14) 0.0001(12) 0.032(3) 0.0001(12)
C15 0.14(2) 0.132(19) 0.14(2) -0.007(11) 0.018(11) 0.006(12)
C16 0.18(3) 0.17(3) 0.15(2) -0.031(19) 0.01(2) 0.00(2)
C28 0.164(19) 0.164(19) 0.164(19) 0.0001(12) 0.030(4) 0.0001(12)
C19 0.17(6) 0.23(6) 0.59(18) 0.27(11) 0.18(10) 0.12(5)
C31 0.176(14) 0.176(14) 0.176(14) 0.0001(12) 0.033(3) -0.0001(12)
C12 0.27(10) 0.02(5) 0.12(7) 0.00(5) -0.01(8) 0.02(6)
C32 0.176(14) 0.176(14) 0.176(14) 0.0001(12) 0.033(3) -0.0001(12)
C20 0.20(3) 0.24(4) 0.22(4) 0.02(2) 0.07(2) 0.00(2)
O25 0.06(2) 0.05(2) 0.09(3) -0.01(2) 0.02(2) -0.027(18)

loop_
_atom_type_symbol
_atom_type_description
_atom_type_scat_dispersion_real
_atom_type_scat_dispersion_imag
_atom_type_scat_source
C C 0.0033 0.0016 'International Tables Vol C Tables 4.2.6.8 and 6.1.1.4'
H H 0.0000 0.0000 'International Tables Vol C Tables 4.2.6.8 and 6.1.1.4'
Cr Cr 0.3209 0.6236 'International Tables Vol C Tables 4.2.6.8 and 6.1.1.4'
Mo Mo -1.6832 0.6857 'International Tables Vol C Tables 4.2.6.8 and 6.1.1.4'
N N 0.0061 0.0033 'International Tables Vol C Tables 4.2.6.8 and 6.1.1.4'
O O 0.0106 0.0060 'International Tables Vol C Tables 4.2.6.8 and 6.1.1.4'

loop_
_geom_angle_atom_site_label_1
_geom_angle_atom_site_label_2
_geom_angle_atom_site_label_3
_geom_angle
O8 Mo1 Mo2 42.9(7)
O9 Mo1 Mo2 33.9(8)
O9 Mo1 O8 74.2(11)
O9 Mo1 O6 82.4(10)
O9 Mo1 O12 149.2(11)
O6 Mo1 Mo2 86.6(7)
O6 Mo1 O8 74.4(10)
O14 Mo1 Mo2 129.9(10)
O14 Mo1 O8 159.5(13)
O14 Mo1 O9 96.0(13)
O14 Mo1 O6 86.6(12)
O14 Mo1 O13 105.1(14)
O14 Mo1 O12 100.4(13)
O13 Mo1 Mo2 90.5(9)
O13 Mo1 O8 94.7(11)
O13 Mo1 O9 102.4(12)
O13 Mo1 O6 166.7(12)
O13 Mo1 O12 98.3(12)
O12 Mo1 Mo2 124.5(8)
O12 Mo1 O8 81.7(10)
O12 Mo1 O6 72.8(11)
O1 Cr1 O8 82.9(14)
O1 Cr1 O6 164.5(15)
O1 Cr1 O7 84.8(14)
O6 Cr1 O8 86.3(12)
O7 Cr1 O8 100.9(12)
O7 Cr1 O6 86.3(12)
O2 Cr1 O8 81.7(12)
O2 Cr1 O1 92.3(14)
O2 Cr1 O6 97.2(12)
O2 Cr1 O7 175.8(13)
O2 Cr1 O4 96.1(12)
O4 Cr1 O8 177.1(13)
O4 Cr1 O1 99.1(14)
O4 Cr1 O6 92.1(12)
O4 Cr1 O7 81.5(13)
O7 Mo5 Mo4 45.0(8)
O7 Mo5 O4 72.3(11)
O5 Mo5 Mo4 118.2(9)
O5 Mo5 O7 74.1(12)
O5 Mo5 O4 79.2(11)
O4 Mo5 Mo4 89.7(8)
O11 Mo5 Mo4 36.1(10)
O11 Mo5 O7 78.0(13)
O11 Mo5 O5 151.6(13)
O11 Mo5 O4 87.1(12)
O21 Mo5 Mo4 90.3(11)
O21 Mo5 O7 97.7(14)
O21 Mo5 O5 88.0(14)
O21 Mo5 O4 165.5(14)
O21 Mo5 O11 101.3(15)
O22 Mo5 Mo4 144.1(12)
O22 Mo5 O7 156.3(16)
O22 Mo5 O5 95.6(14)
O22 Mo5 O4 84.9(15)
O22 Mo5 O11 108.0(15)
O22 Mo5 O21 103.3(17)
O8 Mo3 O1 74.2(12)
O18 Mo3 O8 155.1(12)
O18 Mo3 O1 88.4(14)
O18 Mo3 O10 101.8(13)
O18 Mo3 O3 86.2(13)
O17 Mo3 O8 94.2(12)
O17 Mo3 O1 168.0(14)
O17 Mo3 O18 103.5(13)
O17 Mo3 O10 102.0(13)
O17 Mo3 O3 101.1(13)
O10 Mo3 O8 91.3(11)
O10 Mo3 O1 75.6(13)
O10 Mo3 O3 153.0(12)
O3 Mo3 O8 73.2(12)
O3 Mo3 O1 79.0(13)
O7 Mo6 O6 75.0(11)
O24 Mo6 O6 85.9(13)
O24 Mo6 O7 154.7(13)
O24 Mo6 O12 102.4(13)
O24 Mo6 O5 87.1(14)
O24 Mo6 O23 105.5(14)
O12 Mo6 O6 73.7(11)
O12 Mo6 O7 88.2(11)
O12 Mo6 O5 152.3(11)
O5 Mo6 O6 81.2(11)
O5 Mo6 O7 73.9(12)
O23 Mo6 O6 168.6(12)
O23 Mo6 O7 94.5(12)
O23 Mo6 O12 102.0(13)
O23 Mo6 O5 100.3(13)
O8 Mo2 Mo1 46.4(8)
O8 Mo2 O2 72.8(11)
O9 Mo2 Mo1 34.4(8)
O9 Mo2 O8 78.0(12)
O9 Mo2 O2 86.1(11)
O9 Mo2 O3 149.1(12)
O2 Mo2 Mo1 88.8(8)
O15 Mo2 Mo1 89.8(9)
O15 Mo2 O8 95.4(12)
O15 Mo2 O9 101.1(12)
O15 Mo2 O2 164.8(12)
O15 Mo2 O3 88.4(12)
O3 Mo2 Mo1 117.7(9)
O3 Mo2 O8 71.8(12)
O3 Mo2 O2 78.9(11)
O16 Mo2 Mo1 142.2(10)
O16 Mo2 O8 157.4(13)
O16 Mo2 O9 107.8(13)
O16 Mo2 O2 85.6(13)
O16 Mo2 O15 104.5(14)
O16 Mo2 O3 97.8(13)
O1 Mo4 Mo5 86.0(8)
O7 Mo4 Mo5 42.2(8)
O7 Mo4 O1 72.2(12)
O20 Mo4 Mo5 129.8(12)
O20 Mo4 O1 90.0(15)
O20 Mo4 O7 160.0(14)
O20 Mo4 O10 99.5(14)
O20 Mo4 O11 96.3(15)
O20 Mo4 O19 102.3(16)
O10 Mo4 Mo5 126.3(8)
O10 Mo4 O1 72.3(13)
O10 Mo4 O7 84.1(11)
O10 Mo4 O11 150.2(13)
O11 Mo4 Mo5 33.5(10)
O11 Mo4 O1 82.7(13)
O11 Mo4 O7 72.8(13)
O19 Mo4 Mo5 90.8(11)
O19 Mo4 O1 166.1(15)
O19 Mo4 O7 96.4(13)
O19 Mo4 O10 99.0(13)
O19 Mo4 O11 102.0(14)
Cr1 O8 Mo1 99.1(12)
Cr1 O8 Mo3 102.8(12)
Cr1 O8 Mo2 103.1(12)
Mo3 O8 Mo1 150.5(14)
Mo3 O8 Mo2 103.2(12)
Mo2 O8 Mo1 90.7(10)
Cr1 O1 Mo3 99.3(16)
Cr1 O1 Mo4 100.8(16)
Mo3 O1 Mo4 91.7(14)
C1 O1 Cr1 115(3)
C1 O1 Mo3 122(3)
C1 O1 Mo4 123(3)
Mo2 O9 Mo1 111.7(13)
Mo1 O6 Mo6 92.2(10)
Cr1 O6 Mo1 100.2(12)
Cr1 O6 Mo6 97.3(12)
C9 O6 Mo1 125(2)
C9 O6 Cr1 116(2)
C9 O6 Mo6 120(2)
Cr1 O7 Mo5 104.5(13)
Cr1 O7 Mo6 100.8(13)
Cr1 O7 Mo4 102.1(13)
Mo5 O7 Mo6 101.2(12)
Mo5 O7 Mo4 92.8(12)
Mo6 O7 Mo4 149.2(15)
Cr1 O2 Mo2 101.8(12)
C2 O2 Cr1 121(3)
C2 O2 Mo2 119(3)
Mo6 O12 Mo1 117.1(14)
Mo6 O5 Mo5 106.1(14)
C8 O5 Mo5 120(3)
C8 O5 Mo6 121(3)
Mo3 O10 Mo4 117.1(14)
Cr1 O4 Mo5 101.3(13)
C7 O4 Cr1 117(3)
C7 O4 Mo5 121(3)
Mo3 O3 Mo2 106.5(14)
C3 O3 Mo3 123(3)
C3 O3 Mo2 119(3)
Mo5 O11 Mo4 110.4(16)
C37 N2 C41 115(6)
C37 N2 C33 116(6)
C37 N2 C29 105(5)
C41 N2 C33 105(4)
C41 N2 C29 103(4)
C33 N2 C29 112(6)
O1 C1 H1A 108.4
O1 C1 H1B 108.4
O1 C1 C4 115(5)
H1A C1 H1B 107.5
C4 C1 H1A 108.5
C4 C1 H1B 108.4
O6 C9 H9A 107.9
O6 C9 H9B 107.9
O6 C9 C10 118(4)
H9A C9 H9B 107.2
C10 C9 H9A 107.8
C10 C9 H9B 107.9
C9 C10 C7 105(4)
C9 C10 C11 108(4)
C8 C10 C9 110(4)
C8 C10 C7 109(4)
C8 C10 C11 121(4)
C11 C10 C7 102(4)
O3 C3 H3A 107.8
O3 C3 H3B 107.7
O3 C3 C4 118(5)
H3A C3 H3B 107.1
C4 C3 H3A 107.8
C4 C3 H3B 107.7
O4 C7 C10 117(4)
O4 C7 H7A 107.9
O4 C7 H7B 108.0
C10 C7 H7A 108.0
C10 C7 H7B 108.0
H7A C7 H7B 107.2
C1 C4 C2 113(5)
C1 C4 C5 109(5)
C3 C4 C1 107(5)
C3 C4 C2 109(5)
C3 C4 C5 104(5)
C5 C4 C2 114(5)
O5 C8 C10 121(4)
O5 C8 H8A 107.2
O5 C8 H8B 107.2
C10 C8 H8A 107.2
C10 C8 H8B 107.3
H8A C8 H8B 106.8
N2 C37 H37A 108.9
N2 C37 H37B 108.9
N2 C37 C38 113(6)
H37A C37 H37B 107.7
C38 C37 H37A 109.0
C38 C37 H37B 108.9
C10 C11 H11A 109.9
C10 C11 H11B 109.9
H11A C11 H11B 108.3
C12 C11 C10 109(5)
C12 C11 H11A 110.0
C12 C11 H11B 109.9
C37 C38 H38A 110.1
C37 C38 H38B 110.0
C37 C38 C39 108(5)
H38A C38 H38B 108.4
C39 C38 H38A 110.1
C39 C38 H38B 110.1
O2 C2 C4 113(5)
O2 C2 H2A 109.0
O2 C2 H2B 109.1
C4 C2 H2A 109.0
C4 C2 H2B 109.1
H2A C2 H2B 107.8
C4 C5 H5A 109.8
C4 C5 H5B 109.8
H5A C5 H5B 108.3
C6 C5 C4 109(5)
C6 C5 H5A 109.8
C6 C5 H5B 109.8
N2 C41 H41A 108.5
N2 C41 H41B 108.4
H41A C41 H41B 107.5
C42 C41 N2 115(5)
C42 C41 H41A 108.4
C42 C41 H41B 108.4
C41 C42 H42A 105.7
C41 C42 H42B 105.6
C41 C42 C43 126(6)
H42A C42 H42B 106.2
C43 C42 H42A 105.8
C43 C42 H42B 105.7
C42 C43 H43A 108.1
C42 C43 H43B 108.1
H43A C43 H43B 107.3
C44 C43 C42 117(6)
C44 C43 H43A 108.0
C44 C43 H43B 108.2
N2 C33 H33A 103.8
N2 C33 H33B 103.8
H33A C33 H33B 105.4
C34 C33 N2 134(7)
C34 C33 H33A 103.8
C34 C33 H33B 103.8
C33 C34 H34A 110.6
C33 C34 H34B 110.6
H34A C34 H34B 108.7
C35 C34 C33 106(7)
C35 C34 H34A 110.7
C35 C34 H34B 110.5
C38 C39 H39A 111.4
C38 C39 H39B 111.5
H39A C39 H39B 109.3
C40 C39 C38 102(5)
C40 C39 H39A 111.4
C40 C39 H39B 111.5
C34 C35 H35A 112.5
C34 C35 H35B 112.8
C34 C35 C36 96(7)
H35A C35 H35B 110.1
C36 C35 H35A 112.6
C36 C35 H35B 112.6
C35 C36 H36A 109.5
C35 C36 H36B 109.5
C35 C36 H36C 109.5
H36A C36 H36B 109.5
H36A C36 H36C 109.5
H36B C36 H36C 109.5
C39 C40 H40A 109.5
C39 C40 H40B 109.4
C39 C40 H40C 109.4
H40A C40 H40B 109.5
H40A C40 H40C 109.5
H40B C40 H40C 109.5
C25 N1 C21 109(5)
C25 N1 C13 109(6)
C25 N1 C17 110(5)
C13 N1 C21 107(5)
C13 N1 C17 112(6)
C17 N1 C21 109(6)
N1 C21 H21A 107.7
N1 C21 H21B 107.8
N1 C21 C22 119(5)
H21A C21 H21B 107.0
C22 C21 H21A 107.4
C22 C21 H21B 107.4
N1 C25 H25A 105.9
N1 C25 H25B 105.8
N1 C25 C26 125(6)
H25A C25 H25B 106.4
C26 C25 H25A 106.3
C26 C25 H25B 106.1
N1 C13 H13A 109.5
N1 C13 H13B 109.5
N1 C13 C14 112(6)
H13A C13 H13B 107.9
C14 C13 H13A 109.1
C14 C13 H13B 109.1
N1 C17 H17A 107.4
N1 C17 H17B 107.5
N1 C17 C18 118(6)
H17A C17 H17B 107.6
C18 C17 H17A 108.1
C18 C17 H17B 108.1
C21 C22 H22A 111.0
C21 C22 H22B 111.1
C21 C22 C23 104(5)
H22A C22 H22B 109.1
C23 C22 H22A 111.0
C23 C22 H22B 111.0
C17 C18 H18A 109.1
C17 C18 H18B 108.8
C17 C18 C19 107(6)
H18A C18 H18B 108.1
C19 C18 H18A 110.00
C19 C18 H18B 109.5
C5 C6 H6A 109.5
C5 C6 H6B 109.5
C5 C6 H6C 109.4
H6A C6 H6B 109.5
H6A C6 H6C 109.5
H6B C6 H6C 109.5
C22 C23 H23A 111.3
C22 C23 H23B 111.3
H23A C23 H23B 109.3
C24 C23 C22 102(5)
C24 C23 H23A 111.3
C24 C23 H23B 111.4
C13 C14 H14A 110.5
C13 C14 H14B 110.4
H14A C14 H14B 108.7
C15 C14 C13 106(6)
C15 C14 H14A 110.4
C15 C14 H14B 110.5
C23 C24 H24A 109.7
C23 C24 H24B 109.7
C23 C24 H24C 109.5
H24A C24 H24B 109.3
H24A C24 H24C 109.3
H24B C24 H24C 109.3
C43 C44 H44A 109.5
C43 C44 H44B 109.4
C43 C44 H44C 109.6
H44A C44 H44B 109.5
H44A C44 H44C 109.5
H44B C44 H44C 109.5
N2 C29 H29A 110.3
N2 C29 H29B 110.3
H29A C29 H29B 108.6
C30 C29 N2 107(5)
C30 C29 H29A 110.4
C30 C29 H29B 110.3
H3C N3 H3D 109(2)
H3C N3 H3E 109(2)
H3C N3 H3F 110(2)
H3D N3 H3E 106.00
H3D N3 H3F 114.00
H3E N3 H3F 109(2)
H27A C27 H27B 106.8
C26 C27 H27A 107.2
C26 C27 H27B 107.2
C26 C27 C28 121(7)
C28 C27 H27A 107.1
C28 C27 H27B 107.2
C25 C26 H26A 108.9
C25 C26 H26B 109.0
C27 C26 C25 113(7)
C27 C26 H26A 108.9
C27 C26 H26B 109.1
H26A C26 H26B 107.7
C29 C30 H30A 109.6
C29 C30 H30B 109.7
C29 C30 C31 110.0(19)
H30A C30 H30B 108.2
C31 C30 H30A 109.7
C31 C30 H30B 109.6
C14 C15 H15A 108.7
C14 C15 H15B 108.7
C14 C15 C16 114(6)
H15A C15 H15B 107.7
C16 C15 H15A 108.7
C16 C15 H15B 108.9
C15 C16 H16A 109.6
C15 C16 H16B 109.5
C15 C16 H16C 109.5
H16A C16 H16B 109.4
H16A C16 H16C 109.4
H16B C16 H16C 109.4
C27 C28 H28A 109.5
C27 C28 H28B 109.4
C27 C28 H28C 109.5
H28A C28 H28B 109.5
H28A C28 H28C 109.5
H28B C28 H28C 109.5
C18 C19 H19A 114.4
C18 C19 H19B 112.7
C18 C19 C20 94(2)
H19A C19 H19B 109.2
C20 C19 H19A 115.3
C20 C19 H19B 111.0
C30 C31 H31A 110.2
C30 C31 H31B 110.2
C30 C31 C32 107.6(18)
H31A C31 H31B 108.5
C32 C31 H31A 110.3
C32 C31 H31B 110.1
C11 C12 H12A 109.4
C11 C12 H12B 109.5
C11 C12 H12C 109.5
H12A C12 H12B 109.5
H12A C12 H12C 109.5
H12B C12 H12C 109.5
C31 C32 H32A 109.4
C31 C32 H32B 109.6
C31 C32 H32C 109.4
H32A C32 H32B 109.5
H32A C32 H32C 109.5
H32B C32 H32C 109.5
C19 C20 H20A 110.3
C19 C20 H20B 109.00
C19 C20 H20C 107.9
H20A C20 H20B 106.0
H20A C20 H20C 107.4
H20B C20 H20C 108.5
H25C O25 H25D 109.4

loop_
_geom_bond_atom_site_label_1
_geom_bond_atom_site_label_2
_geom_bond_distance
Mo1 Mo2 3.157(7)
Mo1 O8 2.29(3)
Mo1 O9 1.92(3)
Mo1 O6 2.27(3)
Mo1 O14 1.67(4)
Mo1 O13 1.70(3)
Mo1 O12 1.98(3)
Cr1 O8 2.02(3)
Cr1 O1 1.98(4)
Cr1 O6 2.01(3)
Cr1 O7 2.00(3)
Cr1 O2 1.97(3)
Cr1 O4 1.97(3)
Mo5 Mo4 3.173(8)
Mo5 O7 2.13(3)
Mo5 O5 2.12(3)
Mo5 O4 2.26(3)
Mo5 O11 1.87(3)
Mo5 O21 1.76(4)
Mo5 O22 1.64(4)
Mo3 O8 2.12(3)
Mo3 O1 2.26(4)
Mo3 O18 1.70(3)
Mo3 O17 1.69(3)
Mo3 O10 1.86(3)
Mo3 O3 2.07(3)
Mo6 O6 2.30(3)
Mo6 O7 2.20(3)
Mo6 O24 1.67(4)
Mo6 O12 1.88(3)
Mo6 O5 2.07(3)
Mo6 O23 1.70(3)
Mo2 O8 2.15(3)
Mo2 O9 1.90(3)
Mo2 O2 2.24(3)
Mo2 O15 1.73(3)
Mo2 O3 2.11(3)
Mo2 O16 1.72(4)
Mo4 O1 2.31(4)
Mo4 O7 2.25(3)
Mo4 O20 1.68(4)
Mo4 O10 1.98(3)
Mo4 O11 2.00(3)
Mo4 O19 1.70(4)
O1 C1 1.51(5)
O6 C9 1.45(4)
O2 C2 1.44(5)
O5 C8 1.41(4)
O4 C7 1.41(5)
O3 C3 1.47(5)
N2 C37 1.47(7)
N2 C41 1.56(7)
N2 C33 1.58(7)
N2 C29 1.62(7)
C1 H1A 0.9700
C1 H1B 0.9700
C1 C4 1.52(2)
C9 H9A 0.9700
C9 H9B 0.9700
C9 C10 1.54(2)
C10 C7 1.56(6)
C10 C8 1.52(2)
C10 C11 1.54(2)
C3 H3A 0.9700
C3 H3B 0.9700
C3 C4 1.52(2)
C7 H7A 0.9700
C7 H7B 0.9700
C4 C2 1.55(7)
C4 C5 1.54(2)
C8 H8A 0.9700
C8 H8B 0.9700
C37 H37A 0.9700
C37 H37B 0.9700
C37 C38 1.51(2)
C11 H11A 0.9700
C11 H11B 0.9700
C11 C12 1.53(2)
C38 H38A 0.9700
C38 H38B 0.9700
C38 C39 1.55(6)
C2 H2A 0.9700
C2 H2B 0.9700
C5 H5A 0.9700
C5 H5B 0.9700
C5 C6 1.53(2)
C41 H41A 0.9700
C41 H41B 0.9700
C41 C42 1.50(2)
C42 H42A 0.9700
C42 H42B 0.9700
C42 C43 1.52(2)
C43 H43A 0.9700
C43 H43B 0.9700
C43 C44 1.51(2)
C33 H33A 0.9700
C33 H33B 0.9700
C33 C34 1.51(2)
C34 H34A 0.9700
C34 H34B 0.9700
C34 C35 1.45(10)
C39 H39A 0.9700
C39 H39B 0.9700
C39 C40 1.52(2)
C35 H35A 0.9700
C35 H35B 0.9700
C35 C36 1.51(2)
C36 H36A 0.9600
C36 H36B 0.9600
C36 H36C 0.9600
C40 H40A 0.9600
C40 H40B 0.9600
C40 H40C 0.9600
N1 C21 1.51(6)
N1 C25 1.46(6)
N1 C13 1.48(7)
N1 C17 1.51(7)
C21 H21A 0.9700
C21 H21B 0.9700
C21 C22 1.53(2)
C25 H25A 0.9700
C25 H25B 0.9700
C25 C26 1.53(2)
C13 H13A 0.9700
C13 H13B 0.9700
C13 C14 1.52(2)
C17 H17A 0.9700
C17 H17B 0.9700
C17 C18 1.53(2)
C22 H22A 0.9700
C22 H22B 0.9700
C22 C23 1.55(7)
C18 H18A 0.9700
C18 H18B 0.9700
C18 C19 1.53(3)
C6 H6A 0.9600
C6 H6B 0.9600
C6 H6C 0.9600
C23 H23A 0.9700
C23 H23B 0.9700
C23 C24 1.52(2)
C14 H14A 0.9700
C14 H14B 0.9700
C14 C15 1.52(2)
C24 H24A 0.9616
C24 H24B 0.9616
C24 H24C 0.9616
C44 H44A 0.9600
C44 H44B 0.9600
C44 H44C 0.9600
C29 H29A 0.9700
C29 H29B 0.9700
C29 C30 1.50(2)
N3 H3C 0.800(13)
N3 H3D 0.800(12)
N3 H3E 0.800(12)
N3 H3F 0.800(13)
C27 H27A 0.9700
C27 H27B 0.9700
C27 C26 1.44(8)
C27 C28 1.52(2)
C26 H26A 0.9700
C26 H26B 0.9700
C30 H30A 0.9700
C30 H30B 0.9700
C30 C31 1.55(2)
C15 H15A 0.9700
C15 H15B 0.9700
C15 C16 1.52(2)
C16 H16A 0.9605
C16 H16B 0.9605
C16 H16C 0.9605
C28 H28A 0.9600
C28 H28B 0.9600
C28 H28C 0.9600
C19 H19A 0.9700
C19 H19B 0.9700
C19 C20 1.55(3)
C31 H31A 0.9700
C31 H31B 0.9700
C31 C32 1.55(2)
C12 H12A 0.9600
C12 H12B 0.9600
C12 H12C 0.9600
C32 H32A 0.9600
C32 H32B 0.9600
C32 H32C 0.9600
C20 H20A 0.9791
C20 H20B 0.9600
C20 H20C 0.9748
O25 H25C 0.8510
O25 H25D 0.8500
